data_4130177
loop_
_publ_author_name
'Qin, Jun-Sheng'
'Du, Dong-Ying'
'Li, Mian'
'Lian, Xi-Zhen'
'Dong, Long-Zhang'
'Bosch, Mathieu'
'Su, Zhong-Min'
'Zhang, Qiang'
'Li, Shun-Li'
'Lan, Ya-Qian'
'Yuan, Shuai'
'Zhou, Hong-Cai'

_publ_section_title
;
 Derivation and Decoration of Nets with Trigonal-Prismatic Nodes: A Unique
 Route to Reticular Synthesis of Metal-Organic Frameworks.
;
_journal_issue 16
_journal_name_full 'Journal of the American Chemical Society'
_journal_page_first 5299
_journal_page_last 5307
_journal_paper_doi 10.1021/jacs.6b01093
_journal_volume 138
_journal_year 2016
_chemical_formula_moiety 'C106 H70 N26 O24 S3 Zn9.50'
_chemical_formula_sum 'C106 H70 N26 O24 S3 Zn9.5'
_chemical_formula_weight 2809.07
_space_group_IT_number 64
_space_group_name_Hall '-C 2ac 2'
_space_group_name_H-M_alt 'C m c e'
_symmetry_cell_setting orthorhombic
_symmetry_space_group_name_Hall '-C 2ac 2'
_symmetry_space_group_name_H-M 'C m c e'
_atom_sites_solution_hydrogens geom
_atom_sites_solution_primary direct
_atom_sites_solution_secondary difmap
_audit_creation_method SHELXL-97
_cell_angle_alpha 90.00
_cell_angle_beta 90.00
_cell_angle_gamma 90.00
_cell_formula_units_Z 8
_cell_length_a 26.0154(7)
_cell_length_b 70.791(2)
_cell_length_c 43.7088(14)
_cell_measurement_reflns_used 9880
_cell_measurement_temperature 293(2)
_cell_measurement_theta_max 19.25
_cell_measurement_theta_min 1.19
_cell_volume 80497(4)
_computing_structure_refinement 'SHELXL-97 (Sheldrick, 2008)'
_computing_structure_solution 'SHELXS-97 (Sheldrick, 2008)'
_diffrn_ambient_temperature 293(2)
_diffrn_measured_fraction_theta_full 0.970
_diffrn_measured_fraction_theta_max 0.970
_diffrn_measurement_device_type 'APEX2 CCD detector'
_diffrn_radiation_monochromator graphite
_diffrn_radiation_source 'fine-focus sealed tube'
_diffrn_radiation_type MoK\a
_diffrn_radiation_wavelength 0.71073
_diffrn_reflns_av_R_equivalents 0.0570
_diffrn_reflns_av_sigmaI/netI 0.0470
_diffrn_reflns_limit_h_max 21
_diffrn_reflns_limit_h_min -20
_diffrn_reflns_limit_k_max 57
_diffrn_reflns_limit_k_min -40
_diffrn_reflns_limit_l_max 34
_diffrn_reflns_limit_l_min -33
_diffrn_reflns_number 56063
_diffrn_reflns_theta_full 16.70
_diffrn_reflns_theta_max 16.70
_diffrn_reflns_theta_min 0.74
_exptl_absorpt_coefficient_mu 0.594
_exptl_absorpt_correction_T_max 0.8905
_exptl_absorpt_correction_T_min 0.8756
_exptl_absorpt_correction_type multi-scan
_exptl_absorpt_process_details 'SADABS (Bruker, 2011)'
_exptl_crystal_colour purple
_exptl_crystal_density_diffrn 0.448
_exptl_crystal_density_method 'not measured'
_exptl_crystal_description block
_exptl_crystal_F_000 10872
_exptl_crystal_size_max 0.23
_exptl_crystal_size_mid 0.21
_exptl_crystal_size_min 0.20
_platon_squeeze_details
;
;
_refine_diff_density_max 1.830
_refine_diff_density_min -0.487
_refine_diff_density_rms 0.066
_refine_ls_extinction_method none
_refine_ls_goodness_of_fit_ref 1.106
_refine_ls_hydrogen_treatment constr
_refine_ls_matrix_type full
_refine_ls_number_parameters 906
_refine_ls_number_reflns 11219
_refine_ls_number_restraints 507
_refine_ls_restrained_S_all 1.099
_refine_ls_R_factor_all 0.0945
_refine_ls_R_factor_gt 0.0754
_refine_ls_shift/su_max 0.005
_refine_ls_shift/su_mean 0.000
_refine_ls_structure_factor_coef Fsqd
_refine_ls_weighting_details 'calc w=1/[\s^2^(Fo^2^)+(0.1555P)^2^+9.3038P] where P=(Fo^2^+2Fc^2^)/3'
_refine_ls_weighting_scheme calc
_refine_ls_wR_factor_gt 0.2156
_refine_ls_wR_factor_ref 0.2341
_reflns_number_gt 7948
_reflns_number_total 11219
_reflns_threshold_expression >2sigma(I)
_cod_data_source_file ja6b01093_si_002.cif
_cod_data_source_block TPMOF-7(Zn)
_cod_depositor_comments
;
The following automatic conversions were performed:

data item '_symmetry_cell_setting' value 'Orthorhombic' was changed
to 'orthorhombic' in accordance with the
/home/saulius/struct/COD-crude-data/automatic-downloads/DataCite-retrospective/ACS/depositions/lib/dictionaries/cif_core.dic
dictionary named 'cif_core.dic' version 2.4.2 last updated on
2011-04-26.

Automatic conversion script
Id: cif_fix_values 6909 2019-04-08 15:41:33Z antanas 
;
_cod_original_sg_symbol_Hall '-C 2bc 2'
_cod_original_sg_symbol_H-M 'Cmca '
_cod_original_formula_sum 'C106 H70 N26 O24 S3 Zn9.50'
_cod_database_code 4130177

loop_
_symmetry_equiv_pos_as_xyz
'x, y, z'
'-x, -y+1/2, z+1/2'
'-x, y+1/2, -z+1/2'
'x, -y, -z'
'x+1/2, y+1/2, z'
'-x+1/2, -y+1, z+1/2'
'-x+1/2, y+1, -z+1/2'
'x+1/2, -y+1/2, -z'
'-x, -y, -z'
'x, y-1/2, -z-1/2'
'x, -y-1/2, z-1/2'
'-x, y, z'
'-x+1/2, -y+1/2, -z'
'x+1/2, y, -z-1/2'
'x+1/2, -y, z-1/2'
'-x+1/2, y+1/2, z'

loop_
_atom_site_label
_atom_site_type_symbol
_atom_site_fract_x
_atom_site_fract_y
_atom_site_fract_z
_atom_site_U_iso_or_equiv
_atom_site_adp_type
_atom_site_occupancy
_atom_site_symmetry_multiplicity
_atom_site_calc_flag
_atom_site_refinement_flags
_atom_site_disorder_group
Zn6' Zn 0.0000 -0.0011(5) 0.5307(9) 0.042(7) Uani 0.090(7) 2 d SPU 2
Zn6 Zn 0.0000 -0.0004(2) 0.5094(2) 0.041(6) Uani 0.410(7) 2 d SPU 1
C1A C 0.2516(4) 0.22085(17) 0.5368(3) 0.073(3) Uani 1 1 d . .
H1AA H 0.2349 0.2288 0.5506 0.087 Uiso 1 1 calc R .
C2A C 0.2512(4) 0.22268(14) 0.5048(3) 0.060(3) Uani 1 1 d . .
H2AA H 0.2347 0.2319 0.4932 0.072 Uiso 1 1 calc R .
C3A C 0.4530(4) 0.19755(13) 0.4525(2) 0.051(3) Uani 1 1 d . .
C4A C 0.4725(3) 0.20581(15) 0.4273(3) 0.081(4) Uani 1 1 d . .
H4AA H 0.4515 0.2110 0.4113 0.098 Uiso 1 1 d R .
C5A C 0.3981(4) 0.19437(14) 0.4611(3) 0.044(3) Uani 1 1 d . .
C6A C 0.0930(5) 0.25096(13) 0.3293(3) 0.049(3) Uani 1 1 d . .
C7A C 0.1095(4) 0.25798(14) 0.3014(3) 0.055(3) Uani 1 1 d U .
C8A C 0.1620(4) 0.25967(15) 0.2911(3) 0.082(3) Uani 1 1 d U .
H8AA H 0.1910 0.2563 0.3023 0.099 Uiso 1 1 calc R .
C9A C 0.0421(4) 0.24920(12) 0.3377(2) 0.043(3) Uani 1 1 d U .
C10A C 0.0268(3) 0.24189(12) 0.3665(2) 0.056(3) Uani 1 1 d . .
H10A H 0.0482 0.2379 0.3822 0.067 Uiso 1 1 calc R .
C11A C 0.2049(5) 0.2299(3) 0.3927(3) 0.048(3) Uani 1 1 d D .
C12A C 0.1756(7) 0.21834(17) 0.3753(5) 0.086(4) Uani 1 1 d . .
H12A H 0.1796 0.2053 0.3774 0.103 Uiso 1 1 calc R .
C13A C 0.1402(6) 0.2251(3) 0.3546(3) 0.089(4) Uani 1 1 d . .
H13A H 0.1207 0.2167 0.3430 0.107 Uiso 1 1 calc R .
C14A C 0.1339(4) 0.2436(3) 0.3511(3) 0.044(3) Uani 1 1 d . .
C15A C 0.1635(6) 0.25592(15) 0.3675(4) 0.057(3) Uani 1 1 d . .
H15A H 0.1603 0.2689 0.3646 0.068 Uiso 1 1 calc R .
C16A C 0.1986(5) 0.2488(3) 0.3888(3) 0.069(3) Uani 1 1 d . .
H16A H 0.2181 0.2571 0.4004 0.083 Uiso 1 1 calc R .
C17A C 0.2423(4) 0.2217(2) 0.4147(3) 0.066(4) Uani 1 1 d D .
C1B C 0.2556(6) 0.1381(2) 0.5729(5) 0.113(5) Uani 1 1 d . .
H1BA H 0.2400 0.1266 0.5772 0.135 Uiso 1 1 calc R .
C2B C 0.2557(5) 0.1534(3) 0.5914(3) 0.098(4) Uani 1 1 d . .
H2BA H 0.2417 0.1543 0.6109 0.118 Uiso 1 1 calc R .
C3B C 0.4541(3) 0.19698(12) 0.5806(2) 0.042(3) Uani 1 1 d U .
C4B C 0.4740(3) 0.20709(14) 0.6038(2) 0.075(3) Uani 1 1 d . .
H4BA H 0.4531 0.2135 0.6186 0.090 Uiso 1 1 d R .
C5B C 0.3989(4) 0.19307(15) 0.5736(3) 0.045(3) Uani 1 1 d . .
C6B C 0.0924(6) 0.27784(15) 0.2271(3) 0.064(3) Uani 1 1 d . .
C7B C 0.1093(5) 0.27038(15) 0.2547(4) 0.061(3) Uani 1 1 d U .
C8B C 0.1624(5) 0.26710(17) 0.2619(3) 0.097(4) Uani 1 1 d . .
H8BA H 0.1908 0.2695 0.2496 0.117 Uiso 1 1 calc R .
C9B C 0.0425(5) 0.27987(15) 0.2168(3) 0.069(3) Uani 1 1 d . .
C10B C 0.0255(3) 0.28843(16) 0.1892(3) 0.099(4) Uani 1 1 d . .
H10B H 0.0465 0.2932 0.1738 0.119 Uiso 1 1 calc R .
C17B C 0.2448(5) 0.3000(2) 0.1358(4) 0.083(4) Uani 1 1 d D .
C1C C 0.2534(6) 0.1606(3) 0.4380(3) 0.105(4) Uani 1 1 d . .
H1CA H 0.2374 0.1639 0.4197 0.125 Uiso 1 1 calc R .
C2C C 0.2536(6) 0.1434(3) 0.4513(4) 0.106(5) Uani 1 1 d . .
H2CA H 0.2383 0.1327 0.4431 0.127 Uiso 1 1 calc R .
C3C C 0.4522(5) 0.12762(14) 0.5104(2) 0.060(3) Uani 1 1 d U .
C4C C 0.4725(3) 0.11019(18) 0.5074(2) 0.088(4) Uani 1 1 d . .
H4CA H 0.4517 0.0990 0.5055 0.105 Uiso 1 1 d R .
C5C C 0.3972(5) 0.1334(2) 0.5113(2) 0.056(3) Uani 1 1 d U .
C11B C 0.2072(5) 0.2941(3) 0.1602(4) 0.078(4) Uani 1 1 d D .
C12B C 0.1799(8) 0.2785(3) 0.1559(3) 0.112(5) Uani 1 1 d . .
H12B H 0.1856 0.2710 0.1387 0.134 Uiso 1 1 calc R .
C13B C 0.1419(6) 0.2730(2) 0.1777(6) 0.123(5) Uani 1 1 d . .
H13B H 0.1223 0.2623 0.1740 0.148 Uiso 1 1 calc R .
C14B C 0.1333(6) 0.2832(3) 0.2042(4) 0.069(4) Uani 1 1 d . .
C15B C 0.1619(9) 0.2975(3) 0.2073(3) 0.117(5) Uani 1 1 d . .
H15B H 0.1580 0.3046 0.2250 0.141 Uiso 1 1 calc R .
C16B C 0.1991(7) 0.3033(2) 0.1861(6) 0.119(5) Uani 1 1 d . .
H16B H 0.2187 0.3140 0.1904 0.143 Uiso 1 1 calc R .
N4A N 0.0788(3) 0.26458(11) 0.2784(3) 0.051(2) Uani 1 1 d U .
N1A N 0.2788(3) 0.20875(12) 0.49506(17) 0.0320(19) Uani 1 1 d U .
N2A N 0.2933(2) 0.19841(10) 0.5182(2) 0.0332(19) Uani 1 1 d U .
N3A N 0.2817(3) 0.20499(11) 0.54467(16) 0.0207(17) Uani 1 1 d U .
N5A N 0.0000 0.25313(12) 0.3205(2) 0.034(3) Uani 1 2 d SU .
N1B N 0.2796(3) 0.16677(12) 0.5761(3) 0.065(3) Uani 1 1 d U .
N2B N 0.2949(3) 0.16035(18) 0.5506(3) 0.056(2) Uani 1 1 d . .
N3B N 0.2809(4) 0.14218(19) 0.5482(2) 0.061(3) Uani 1 1 d . .
N5B N 0.0000 0.27615(13) 0.2348(2) 0.053(3) Uani 1 2 d S .
N1C N 0.2785(4) 0.14394(17) 0.4771(3) 0.065(3) Uani 1 1 d U .
N2C N 0.2941(3) 0.1615(2) 0.4796(3) 0.065(3) Uani 1 1 d . .
N3C N 0.2801(4) 0.17190(13) 0.4561(4) 0.059(3) Uani 1 1 d . .
O1A O 0.3891(2) 0.18652(9) 0.48445(17) 0.0511(19) Uani 1 1 d . .
O2A O 0.3665(3) 0.20192(9) 0.44209(16) 0.065(2) Uani 1 1 d . .
O3A O 0.2468(3) 0.20472(12) 0.41791(18) 0.082(3) Uani 1 1 d . .
O4A O 0.2650(3) 0.23308(11) 0.43242(18) 0.088(3) Uani 1 1 d . .
O1B O 0.3890(2) 0.18408(8) 0.55065(16) 0.0452(18) Uani 1 1 d . .
O2B O 0.3668(2) 0.19965(8) 0.59269(16) 0.0593(19) Uani 1 1 d . .
O3B O 0.2438(3) 0.29141(11) 0.1110(2) 0.087(3) Uani 1 1 d . .
O4B O 0.2724(4) 0.31350(13) 0.1415(2) 0.113(3) Uani 1 1 d . .
O1C O 0.3880(2) 0.14996(11) 0.51342(14) 0.062(2) Uani 1 1 d . .
O2C O 0.3668(3) 0.11922(11) 0.50954(16) 0.082(2) Uani 1 1 d . .
S1 S 0.5000 0.18699(4) 0.55933(7) 0.0377(9) Uani 1 2 d S .
S2 S 0.5000 0.18979(4) 0.47606(7) 0.0397(10) Uani 1 2 d S .
S3 S 0.5000 0.14357(4) 0.51294(8) 0.0440(10) Uani 1 2 d S .
Zn1 Zn 0.34121(4) 0.173196(15) 0.51614(2) 0.0557(5) Uani 1 1 d . .
Zn2 Zn 0.29270(4) 0.199802(16) 0.45170(3) 0.0667(5) Uani 1 1 d . .
Zn3 Zn 0.29325(4) 0.194534(17) 0.58561(3) 0.0715(5) Uani 1 1 d . .
Zn5 Zn 0.0000 0.2604(4) 0.2734(6) 0.086(4) Uani 0.43(4) 2 d SPU 3
Zn5' Zn 0.0000 0.2681(4) 0.2816(4) 0.083(4) Uani 0.57(4) 2 d SPU 4
Zn4 Zn 0.2928(3) 0.12542(10) 0.51300(17) 0.0753(16) Uani 0.819(14) 1 d PU 1
Zn4' Zn 0.2939(11) 0.1252(4) 0.4991(6) 0.068(5) Uani 0.181(14) 1 d PU 2
C6C C 0.0930(4) 0.0341(3) 0.5076(6) 0.091(7) Uani 0.50 1 d PDU .
N4C N 0.0770(5) 0.0000(3) 0.5045(10) 0.087(7) Uani 0.50 1 d PDU .
C7C C 0.1084(6) 0.0150(3) 0.5063(8) 0.095(8) Uani 0.50 1 d PDU .
C8C C 0.1631(5) 0.0090(3) 0.5072(8) 0.093(9) Uani 0.50 1 d PDU .
H8CA H 0.1924 0.0172 0.5072 0.111 Uiso 0.50 1 d PR .
N5C N 0.0000 0.0282(3) 0.5088(6) 0.041(8) Uani 0.50 2 d SPDU .
C9C C 0.0408(4) 0.0397(3) 0.5085(5) 0.066(7) Uani 0.50 1 d PDU .
C10C C 0.0254(4) 0.0598(3) 0.5100(6) 0.074(9) Uani 0.50 1 d PDU .
H10C H 0.0479 0.0705 0.5105 0.089 Uiso 0.50 1 d PR .
C11C C 0.2053(8) 0.0787(3) 0.5135(5) 0.108(8) Uani 0.50 1 d PDU .
C12C C 0.1944(7) 0.0677(3) 0.5376(5) 0.112(8) Uani 0.50 1 d PDU .
H12C H 0.2108 0.0706 0.5567 0.135 Uiso 0.50 1 d PR .
C13C C 0.1584(7) 0.0532(3) 0.5352(5) 0.114(8) Uani 0.50 1 d PDU .
H13C H 0.1494 0.0461 0.5532 0.137 Uiso 0.50 1 d PR .
C14C C 0.1335(6) 0.0494(3) 0.5091(6) 0.094(8) Uani 0.50 1 d PDU .
C15C C 0.1441(9) 0.0606(3) 0.4855(6) 0.125(9) Uani 0.50 1 d PDU .
H15C H 0.1264 0.0582 0.4666 0.150 Uiso 0.50 1 d PR .
C16C C 0.1811(9) 0.0754(3) 0.4871(6) 0.128(9) Uani 0.50 1 d PDU .
H16C H 0.1905 0.0824 0.4692 0.154 Uiso 0.50 1 d PR .
C17C C 0.2403(9) 0.0948(3) 0.5164(5) 0.122(9) Uani 0.50 1 d PDU .
O3C O 0.2595(9) 0.0983(3) 0.5407(5) 0.161(9) Uani 0.50 1 d PDU .
O4C O 0.2499(10) 0.1042(3) 0.4944(5) 0.133(10) Uani 0.50 1 d PDU .
C6D C 0.0928(4) -0.0341(3) 0.5027(6) 0.100(8) Uani 0.50 1 d PDU .
C7D C 0.1082(6) -0.0150(3) 0.5026(9) 0.098(8) Uani 0.50 1 d PDU .
C8D C 0.1629(5) -0.0093(3) 0.5073(7) 0.092(9) Uani 0.50 1 d PDU .
H8DA H 0.1919 -0.0176 0.5090 0.110 Uiso 0.50 1 d PR .
N5D N 0.0000 -0.0281(4) 0.5055(7) 0.074(11) Uani 0.50 2 d SPDU .
C9D C 0.0408(4) -0.0398(4) 0.5048(6) 0.092(9) Uani 0.50 1 d PDU .
C10D C 0.0253(4) -0.0598(4) 0.5062(7) 0.109(11) Uani 0.50 1 d PDU .
H10D H 0.0478 -0.0705 0.5066 0.131 Uiso 0.50 1 d PR .
C11D C 0.2054(9) -0.0789(3) 0.5016(5) 0.116(8) Uani 0.50 1 d PDU .
C12D C 0.1799(9) -0.0742(3) 0.4761(6) 0.136(9) Uani 0.50 1 d PDU .
H12D H 0.1890 -0.0803 0.4573 0.163 Uiso 0.50 1 d PR .
C13D C 0.1430(9) -0.0595(3) 0.4762(6) 0.131(9) Uani 0.50 1 d PDU .
H13D H 0.1261 -0.0558 0.4576 0.157 Uiso 0.50 1 d PR .
C14D C 0.1335(7) -0.0494(3) 0.5012(6) 0.106(8) Uani 0.50 1 d PDU .
C15D C 0.1577(9) -0.0548(3) 0.5271(5) 0.122(8) Uani 0.50 1 d PDU .
H15D H 0.1466 -0.0495 0.5462 0.147 Uiso 0.50 1 d PR .
C16D C 0.1958(9) -0.0688(3) 0.5266(5) 0.125(8) Uani 0.50 1 d PDU .
H16D H 0.2129 -0.0725 0.5451 0.150 Uiso 0.50 1 d PR .
C17D C 0.2397(9) -0.0951(3) 0.5025(5) 0.112(8) Uani 0.50 1 d PDU .
O3D O 0.2490(9) -0.1037(3) 0.4799(5) 0.109(8) Uani 0.50 1 d PDU .
O4D O 0.2580(9) -0.0998(3) 0.5273(5) 0.143(8) Uani 0.50 1 d PDU .

loop_
_atom_site_aniso_label
_atom_site_aniso_U_11
_atom_site_aniso_U_22
_atom_site_aniso_U_33
_atom_site_aniso_U_23
_atom_site_aniso_U_13
_atom_site_aniso_U_12
Zn6' 0.040(7) 0.018(7) 0.067(17) -0.014(14) 0.000 0.000
Zn6 0.031(2) 0.025(2) 0.067(17) -0.003(13) 0.000 0.000
C1A 0.063(8) 0.117(11) 0.038(9) -0.022(7) 0.002(6) -0.002(8)
C2A 0.048(7) 0.044(8) 0.088(11) 0.001(7) -0.012(6) 0.028(6)
C3A 0.044(10) 0.069(8) 0.039(8) 0.020(6) 0.000(6) 0.001(6)
C4A 0.045(7) 0.132(10) 0.067(8) 0.040(7) -0.008(6) 0.019(6)
C5A 0.027(9) 0.052(8) 0.054(10) 0.012(7) -0.002(9) 0.009(7)
C6A 0.037(10) 0.063(7) 0.046(9) 0.015(6) 0.008(9) -0.009(7)
C7A 0.029(7) 0.075(6) 0.059(7) 0.005(6) -0.010(7) 0.002(6)
C8A 0.020(8) 0.147(10) 0.079(9) 0.016(8) 0.000(6) 0.018(6)
C9A 0.023(9) 0.073(7) 0.033(8) 0.011(6) 0.012(6) -0.001(6)
C10A 0.040(6) 0.074(7) 0.053(7) 0.010(6) -0.010(5) 0.000(5)
C11A 0.044(9) 0.055(12) 0.043(9) 0.018(10) -0.009(8) 0.008(11)
C12A 0.087(10) 0.061(10) 0.109(11) 0.007(12) -0.023(9) 0.010(11)
C13A 0.099(12) 0.061(14) 0.108(12) 0.008(9) -0.057(9) -0.001(9)
C14A 0.032(8) 0.061(12) 0.037(8) 0.011(9) -0.002(7) -0.003(10)
C15A 0.064(8) 0.050(9) 0.056(9) 0.004(9) -0.003(7) 0.015(10)
C16A 0.048(9) 0.107(17) 0.051(10) 0.020(8) -0.027(8) -0.005(8)
C17A 0.036(9) 0.111(15) 0.051(10) 0.031(12) -0.013(8) -0.025(11)
C1B 0.112(12) 0.066(12) 0.159(17) -0.001(13) 0.022(13) -0.022(10)
C2B 0.097(10) 0.121(12) 0.077(10) 0.035(12) 0.043(8) -0.025(10)
C3B 0.027(7) 0.052(6) 0.045(6) -0.007(5) -0.021(5) -0.006(5)
C4B 0.036(7) 0.111(9) 0.079(8) -0.019(7) 0.014(5) 0.007(6)
C5B 0.043(10) 0.061(8) 0.030(9) 0.004(6) 0.003(8) -0.015(7)
C6B 0.037(10) 0.096(9) 0.058(10) 0.026(7) 0.019(12) -0.006(8)
C7B 0.029(10) 0.091(8) 0.064(10) 0.020(7) -0.001(9) 0.020(7)
C8B 0.057(11) 0.156(12) 0.079(11) 0.023(8) 0.017(8) 0.006(8)
C9B 0.032(12) 0.116(10) 0.060(12) 0.012(8) 0.010(8) -0.005(7)
C10B 0.059(8) 0.180(11) 0.057(8) 0.050(8) 0.002(6) -0.004(7)
C17B 0.060(12) 0.124(16) 0.066(13) 0.018(13) 0.001(13) 0.009(10)
C1C 0.104(11) 0.121(13) 0.088(11) 0.000(13) -0.052(10) 0.021(12)
C2C 0.126(12) 0.089(14) 0.103(12) -0.019(10) -0.070(10) -0.008(10)
C3C 0.074(10) 0.016(7) 0.090(8) -0.010(5) -0.002(6) 0.014(7)
C4C 0.036(7) 0.067(8) 0.159(11) 0.001(8) -0.018(6) -0.018(6)
C5C 0.031(9) 0.064(10) 0.072(7) -0.007(7) 0.001(5) 0.019(10)
C11B 0.056(11) 0.111(14) 0.068(16) 0.027(13) 0.030(11) 0.000(12)
C12B 0.118(13) 0.114(14) 0.103(13) 0.000(11) 0.078(12) -0.010(11)
C13B 0.116(15) 0.128(13) 0.125(14) -0.018(14) 0.028(12) -0.039(10)
C14B 0.042(10) 0.096(12) 0.068(15) 0.028(11) -0.011(11) -0.011(10)
C15B 0.112(13) 0.152(16) 0.088(13) -0.010(12) 0.069(12) -0.013(12)
C16B 0.102(14) 0.150(13) 0.106(13) -0.019(14) 0.048(11) -0.045(10)
N4A 0.015(5) 0.080(6) 0.059(6) 0.016(5) 0.007(6) 0.001(4)
N1A 0.025(4) 0.037(4) 0.034(4) 0.007(4) -0.007(3) 0.022(3)
N2A 0.021(5) 0.052(5) 0.027(6) -0.001(5) -0.004(4) -0.009(4)
N3A 0.018(3) 0.037(4) 0.007(4) 0.004(3) 0.006(3) -0.007(3)
N5A 0.021(7) 0.059(7) 0.023(6) 0.029(5) 0.000 0.000
N1B 0.048(5) 0.075(6) 0.072(6) 0.013(6) 0.039(5) -0.008(5)
N2B 0.033(6) 0.056(8) 0.080(9) 0.004(6) 0.005(5) -0.020(6)
N3B 0.037(6) 0.058(9) 0.087(8) -0.002(8) 0.029(5) -0.006(6)
N5B 0.059(11) 0.074(8) 0.026(9) 0.028(6) 0.000 0.000
N1C 0.048(6) 0.032(7) 0.116(10) 0.018(7) -0.021(6) -0.014(6)
N2C 0.023(6) 0.091(11) 0.080(9) -0.001(8) -0.015(5) 0.005(7)
N3C 0.025(5) 0.082(8) 0.071(8) -0.025(8) -0.020(5) -0.010(6)
O1A 0.034(5) 0.061(5) 0.058(5) 0.006(4) 0.003(4) -0.010(4)
O2A 0.040(5) 0.078(5) 0.076(5) 0.015(4) 0.002(4) 0.004(4)
O3A 0.079(6) 0.075(5) 0.093(6) 0.023(6) -0.021(4) -0.017(6)
O4A 0.075(6) 0.109(7) 0.081(6) 0.008(5) -0.027(5) 0.021(5)
O1B 0.024(4) 0.067(5) 0.044(5) -0.005(4) -0.011(4) -0.009(3)
O2B 0.039(5) 0.075(5) 0.064(5) -0.011(4) 0.004(4) -0.005(4)
O3B 0.061(5) 0.110(7) 0.088(7) 0.026(5) 0.022(5) -0.009(5)
O4B 0.099(7) 0.134(8) 0.106(8) -0.012(6) 0.040(6) -0.022(6)
O1C 0.033(5) 0.051(5) 0.102(5) -0.006(4) 0.002(3) 0.002(5)
O2C 0.049(5) 0.061(5) 0.137(7) 0.003(5) -0.004(4) -0.010(5)
S1 0.016(2) 0.060(2) 0.037(2) -0.0158(18) 0.000 0.000
S2 0.020(2) 0.058(2) 0.041(2) 0.0132(18) 0.000 0.000
S3 0.020(2) 0.014(2) 0.098(3) -0.0033(18) 0.000 0.000
Zn1 0.0273(8) 0.0647(9) 0.0751(10) 0.0001(6) 0.0000(6) -0.0029(7)
Zn2 0.0397(9) 0.0900(11) 0.0705(10) -0.0029(7) -0.0159(6) 0.0085(7)
Zn3 0.0362(9) 0.1067(11) 0.0715(10) -0.0068(7) 0.0149(6) 0.0047(7)
Zn5 0.035(3) 0.187(14) 0.034(8) 0.015(7) 0.000 0.000
Zn5' 0.037(3) 0.178(12) 0.034(7) 0.029(6) 0.000 0.000
Zn4 0.0385(15) 0.0652(17) 0.122(4) -0.003(3) 0.002(3) -0.0205(12)
Zn4' 0.026(5) 0.051(7) 0.126(11) -0.014(11) 0.007(10) -0.017(5)
C6C 0.054(12) 0.061(12) 0.159(17) -0.011(12) -0.005(11) -0.012(12)
N4C 0.043(9) 0.057(9) 0.16(2) 0.002(10) -0.022(14) -0.016(16)
C7C 0.050(12) 0.067(12) 0.168(19) -0.010(12) -0.018(13) -0.009(15)
C8C 0.039(11) 0.066(12) 0.17(2) -0.027(14) -0.021(12) -0.008(17)
N5C 0.027(13) 0.024(12) 0.073(16) -0.017(11) 0.000 0.000
C9C 0.046(13) 0.046(12) 0.106(16) -0.014(12) 0.007(10) 0.006(11)
C10C 0.051(14) 0.073(15) 0.099(19) 0.002(13) 0.015(10) -0.008(11)
C11C 0.042(12) 0.061(14) 0.22(2) -0.030(13) -0.009(14) -0.019(11)
C12C 0.054(13) 0.077(15) 0.21(2) -0.025(14) -0.017(14) -0.015(12)
C13C 0.070(15) 0.084(15) 0.19(2) -0.011(15) -0.013(14) -0.008(12)
C14C 0.054(13) 0.050(13) 0.177(19) -0.033(13) -0.012(12) -0.012(11)
C15C 0.077(16) 0.075(15) 0.22(2) -0.054(15) -0.003(15) -0.007(13)
C16C 0.074(16) 0.082(15) 0.23(2) -0.038(16) 0.020(15) -0.017(13)
C17C 0.060(14) 0.078(14) 0.23(2) -0.034(16) -0.025(15) -0.028(12)
O3C 0.114(15) 0.126(15) 0.24(3) -0.022(17) -0.040(16) -0.029(12)
O4C 0.077(14) 0.084(15) 0.24(3) -0.045(19) -0.01(2) -0.020(12)
C6D 0.068(13) 0.084(13) 0.147(16) -0.009(13) -0.007(12) 0.020(13)
C7D 0.056(12) 0.080(13) 0.158(18) -0.012(13) -0.006(13) -0.005(15)
C8D 0.038(11) 0.076(12) 0.16(2) -0.029(14) -0.010(12) -0.003(17)
N5D 0.048(15) 0.076(16) 0.096(18) 0.001(13) 0.000 0.000
C9D 0.066(14) 0.080(14) 0.131(17) -0.009(14) -0.008(11) 0.009(12)
C10D 0.074(17) 0.111(18) 0.14(2) -0.011(17) -0.022(12) 0.036(14)
C11D 0.075(14) 0.100(15) 0.171(19) -0.032(14) -0.012(14) 0.030(12)
C12D 0.102(17) 0.122(18) 0.19(2) -0.027(16) 0.002(15) 0.018(15)
C13D 0.092(17) 0.121(18) 0.18(2) 0.012(15) -0.019(15) 0.028(14)
C14D 0.070(14) 0.094(15) 0.153(18) 0.002(13) -0.023(13) 0.030(12)
C15D 0.088(16) 0.121(17) 0.158(18) -0.030(15) -0.033(14) 0.031(14)
C16D 0.095(16) 0.128(17) 0.152(18) -0.017(14) -0.040(14) 0.040(14)
C17D 0.072(14) 0.098(15) 0.16(2) -0.017(15) -0.025(14) 0.022(12)
O3D 0.070(14) 0.092(15) 0.17(2) -0.018(16) 0.003(16) 0.027(12)
O4D 0.129(15) 0.137(15) 0.16(2) -0.039(14) -0.015(14) 0.015(12)

loop_
_atom_type_symbol
_atom_type_description
_atom_type_scat_dispersion_real
_atom_type_scat_dispersion_imag
_atom_type_scat_source
C C 0.0033 0.0016 'International Tables Vol C Tables 4.2.6.8 and 6.1.1.4'
H H 0.0000 0.0000 'International Tables Vol C Tables 4.2.6.8 and 6.1.1.4'
N N 0.0061 0.0033 'International Tables Vol C Tables 4.2.6.8 and 6.1.1.4'
O O 0.0106 0.0060 'International Tables Vol C Tables 4.2.6.8 and 6.1.1.4'
S S 0.1246 0.1234 'International Tables Vol C Tables 4.2.6.8 and 6.1.1.4'
Zn Zn 0.2839 1.4301 'International Tables Vol C Tables 4.2.6.8 and 6.1.1.4'

loop_
_geom_angle_atom_site_label_1
_geom_angle_atom_site_label_2
_geom_angle_atom_site_label_3
_geom_angle
_geom_angle_site_symmetry_1
_geom_angle_site_symmetry_3
N5D Zn6' N5C 125.2(19) . .
N5D Zn6' N4C 77.5(11) . .
N5C Zn6' N4C 76.0(11) . .
N5D Zn6' N4C 77.5(11) . 12
N5C Zn6' N4C 76.0(11) . 12
N4C Zn6' N4C 120(3) . 12
N5D Zn6' N4C 73.9(11) . 9_556
N5C Zn6' N4C 73.5(11) . 9_556
N4C Zn6' N4C 112.5(15) . 9_556
N4C Zn6' N4C 7.7(18) 12 9_556
N5D Zn6' N4C 73.9(11) . 4_556
N5C Zn6' N4C 73.5(11) . 4_556
N4C Zn6' N4C 7.7(18) . 4_556
N4C Zn6' N4C 112.5(15) 12 4_556
N4C Zn6' N4C 105(2) 9_556 4_556
N5D Zn6' Zn6' 63.4(16) . 9_556
N5C Zn6' Zn6' 61.7(15) . 9_556
N4C Zn6' Zn6' 60.1(13) . 9_556
N4C Zn6' Zn6' 60.1(13) 12 9_556
N4C Zn6' Zn6' 52.4(11) 9_556 9_556
N4C Zn6' Zn6' 52.4(11) 4_556 9_556
Zn6 Zn6 N5D 89(2) 9_556 .
Zn6 Zn6 N4C 83.8(13) 9_556 .
N5D Zn6 N4C 90.3(7) . .
Zn6 Zn6 N4C 83.8(13) 9_556 12
N5D Zn6 N4C 90.3(7) . 12
N4C Zn6 N4C 168(3) . 12
Zn6 Zn6 N5C 86(2) 9_556 .
N5D Zn6 N5C 174.3(13) . .
N4C Zn6 N5C 89.1(7) . .
N4C Zn6 N5C 89.1(7) 12 .
Zn6 Zn6 N4C 73.2(12) 9_556 9_556
N5D Zn6 N4C 89.2(7) . 9_556
N4C Zn6 N4C 157.0(5) . 9_556
N4C Zn6 N4C 11(2) 12 9_556
N5C Zn6 N4C 89.2(7) . 9_556
Zn6 Zn6 N4C 73.2(12) 9_556 4_556
N5D Zn6 N4C 89.2(7) . 4_556
N4C Zn6 N4C 11(2) . 4_556
N4C Zn6 N4C 157.0(5) 12 4_556
N5C Zn6 N4C 89.2(7) . 4_556
N4C Zn6 N4C 146(2) 9_556 4_556
Zn6 Zn6 N5D 69(2) 9_556 9_556
N5D Zn6 N5D 157.2(6) . 9_556
N4C Zn6 N5D 87.4(8) . 9_556
N4C Zn6 N5D 87.3(8) 12 9_556
N5C Zn6 N5D 17.1(12) . 9_556
N4C Zn6 N5D 84.3(8) 9_556 9_556
N4C Zn6 N5D 84.3(8) 4_556 9_556
Zn6 Zn6 N5C 72(2) 9_556 9_556
N5D Zn6 N5C 17.0(13) . 9_556
N4C Zn6 N5C 88.4(8) . 9_556
N4C Zn6 N5C 88.5(8) 12 9_556
N5C Zn6 N5C 157.3(5) . 9_556
N4C Zn6 N5C 84.4(8) 9_556 9_556
N4C Zn6 N5C 84.4(8) 4_556 9_556
N5D Zn6 N5C 140.2(14) 9_556 9_556
C2A C1A N3A 108.6(8) . .
C2A C1A H1AA 125.7 . .
N3A C1A H1AA 125.7 . .
N1A C2A C1A 104.7(9) . .
N1A C2A H2AA 127.7 . .
C1A C2A H2AA 127.7 . .
C4A C3A C5A 129.1(9) . .
C4A C3A S2 111.5(8) . .
C5A C3A S2 119.4(8) . .
C3A C4A C4A 112.1(6) . 12_655
C3A C4A H4AA 123.2 . .
C4A C4A H4AA 124.7 12_655 .
O1A C5A O2A 128.7(10) . .
O1A C5A C3A 118.4(10) . .
O2A C5A C3A 112.7(10) . .
C9A C6A C7A 124.4(10) . .
C9A C6A C14A 118.1(9) . .
C7A C6A C14A 117.4(9) . .
N4A C7A C6A 126.2(11) . .
N4A C7A C8A 107.1(10) . .
C6A C7A C8A 126.7(11) . .
C8B C8A C7A 109.1(10) . .
C8B C8A H8AA 125.5 . .
C7A C8A H8AA 125.5 . .
N5A C9A C6A 127.4(9) . .
N5A C9A C10A 109.8(9) . .
C6A C9A C10A 122.7(9) . .
C10A C10A C9A 106.3(5) 12 .
C10A C10A H10A 126.8 12 .
C9A C10A H10A 126.8 . .
C12A C11A C16A 117.3(10) . .
C12A C11A C17A 119.7(17) . .
C16A C11A C17A 123.0(16) . .
C11A C12A C13A 122.3(11) . .
C11A C12A H12A 118.9 . .
C13A C12A H12A 118.9 . .
C14A C13A C12A 120.1(11) . .
C14A C13A H13A 119.9 . .
C12A C13A H13A 119.9 . .
C13A C14A C15A 119.9(10) . .
C13A C14A C6A 119.9(16) . .
C15A C14A C6A 120.2(16) . .
C14A C15A C16A 119.0(10) . .
C14A C15A H15A 120.5 . .
C16A C15A H15A 120.5 . .
C11A C16A C15A 121.4(11) . .
C11A C16A H16A 119.3 . .
C15A C16A H16A 119.3 . .
O3A C17A O4A 120.9(12) . .
O3A C17A C11A 121.5(13) . .
O4A C17A C11A 117.1(14) . .
O3A C17A Zn2 44.7(6) . .
O4A C17A Zn2 76.3(7) . .
C11A C17A Zn2 165.2(11) . .
N3B C1B C2B 108.5(14) . .
N3B C1B H1BA 125.8 . .
C2B C1B H1BA 125.8 . .
N1B C2B C1B 106.0(13) . .
N1B C2B H2BA 127.0 . .
C1B C2B H2BA 127.0 . .
C4B C3B C5B 128.6(9) . .
C4B C3B S1 111.7(7) . .
C5B C3B S1 119.6(8) . .
C3B C4B C4B 112.7(5) . 12_655
C3B C4B H4BA 122.7 . .
C4B C4B H4BA 124.6 12_655 .
O1B C5B O2B 126.5(10) . .
O1B C5B C3B 118.0(10) . .
O2B C5B C3B 115.5(10) . .
C9B C6B C7B 128.4(11) . .
C9B C6B C14B 114.7(12) . .
C7B C6B C14B 116.7(12) . .
N4A C7B C6B 126.1(11) . .
N4A C7B C8B 110.0(11) . .
C6B C7B C8B 123.9(13) . .
C8A C8B C7B 105.0(11) . .
C8A C8B H8BA 127.5 . .
C7B C8B H8BA 127.5 . .
N5B C9B C6B 123.0(10) . .
N5B C9B C10B 108.5(11) . .
C6B C9B C10B 127.9(10) . .
C10B C10B C9B 108.1(6) 12 .
C10B C10B H10B 126.0 12 .
C9B C10B H10B 126.0 . .
O4B C17B O3B 124.9(15) . .
O4B C17B C11B 117.0(15) . .
O3B C17B C11B 118.0(15) . .
O4B C17B Zn3 76.5(9) . 11_565
O3B C17B Zn3 48.4(7) . 11_565
C11B C17B Zn3 165.6(12) . 11_565
N3C C1C C2C 106.7(12) . .
N3C C1C H1CA 126.7 . .
C2C C1C H1CA 126.7 . .
N1C C2C C1C 110.3(13) . .
N1C C2C H2CA 124.8 . .
C1C C2C H2CA 124.8 . .
C4C C3C C5C 129.0(11) . .
C4C C3C S3 109.4(9) . .
C5C C3C S3 121.6(9) . .
C3C C4C C4C 113.0(6) . 12_655
C3C C4C H4CA 122.7 . .
C4C C4C H4CA 124.3 12_655 .
O1C C5C O2C 130.4(11) . .
O1C C5C C3C 117.5(13) . .
O2C C5C C3C 112.1(11) . .
C12B C11B C16B 116.6(12) . .
C12B C11B C17B 118.6(19) . .
C16B C11B C17B 125(2) . .
C11B C12B C13B 120.1(13) . .
C11B C12B H12B 119.9 . .
C13B C12B H12B 119.9 . .
C14B C13B C12B 122.1(13) . .
C14B C13B H13B 119.0 . .
C12B C13B H13B 119.0 . .
C15B C14B C13B 114.3(14) . .
C15B C14B C6B 123.1(18) . .
C13B C14B C6B 122.6(19) . .
C14B C15B C16B 124.9(15) . .
C14B C15B H15B 117.5 . .
C16B C15B H15B 117.5 . .
C11B C16B C15B 121.9(13) . .
C11B C16B H16B 119.1 . .
C15B C16B H16B 119.0 . .
C7A N4A C7B 108.8(9) . .
C7A N4A Zn5' 124.8(10) . .
C7B N4A Zn5' 126.0(9) . .
C7A N4A Zn5 127.1(11) . .
C7B N4A Zn5 122.2(10) . .
Zn5' N4A Zn5 18.0(6) . .
C2A N1A N2A 109.6(8) . .
C2A N1A Zn2 130.1(9) . .
N2A N1A Zn2 119.8(7) . .
N3A N2A N1A 115.3(7) . .
N3A N2A Zn1 117.9(7) . .
N1A N2A Zn1 126.5(7) . .
N2A N3A C1A 101.5(7) . .
N2A N3A Zn3 130.6(7) . .
C1A N3A Zn3 127.4(8) . .
C9A N5A C9A 107.6(11) 12 .
C9A N5A Zn5' 125.3(6) 12 .
C9A N5A Zn5' 125.3(6) . .
C9A N5A Zn5 125.9(6) 12 .
C9A N5A Zn5 125.9(6) . .
Zn5' N5A Zn5 17.9(7) . .
N2B N1B C2B 109.7(11) . .
N2B N1B Zn3 117.9(11) . .
C2B N1B Zn3 132.3(15) . .
N1B N2B N3B 108.9(8) . .
N1B N2B Zn1 130.2(11) . .
N3B N2B Zn1 120.7(11) . .
C1B N3B N2B 106.8(11) . .
C1B N3B Zn4 126.6(15) . .
N2B N3B Zn4 126.5(12) . .
C1B N3B Zn4' 132.9(16) . .
N2B N3B Zn4' 119.5(13) . .
Zn4 N3B Zn4' 8.4(8) . .
C9B N5B C9B 106.1(13) . 12
C9B N5B Zn5 125.5(7) . .
C9B N5B Zn5 125.5(7) 12 .
C9B N5B Zn5' 126.9(7) . .
C9B N5B Zn5' 126.9(7) 12 .
Zn5 N5B Zn5' 17.9(7) . .
C2C N1C N2C 104.6(10) . .
C2C N1C Zn4' 126.1(19) . .
N2C N1C Zn4' 128.8(18) . .
C2C N1C Zn4 136.5(15) . .
N2C N1C Zn4 118.8(14) . .
Zn4' N1C Zn4 14.3(10) . .
N1C N2C N3C 112.5(9) . .
N1C N2C Zn1 126.5(14) . .
N3C N2C Zn1 120.9(12) . .
N2C N3C C1C 105.9(11) . .
N2C N3C Zn2 125.4(12) . .
C1C N3C Zn2 128.5(16) . .
C5A O1A Zn1 154.2(7) . .
C5A O2A Zn2 117.0(7) . .
C17A O3A Zn2 109.0(8) . .
C5B O1B Zn1 155.5(7) . .
C5B O2B Zn3 118.0(6) . .
C17B O3B Zn3 103.4(10) . 11_565
C5C O1C Zn1 155.0(8) . .
C5C O2C Zn4 115.0(7) . .
C5C O2C Zn4' 115.7(11) . .
Zn4 O2C Zn4' 17.6(7) . .
C3B S1 C3B 91.2(7) 12_655 .
C3A S2 C3A 92.8(8) 12_655 .
C3C S3 C3C 95.2(8) 12_655 .
O1C Zn1 O1A 88.3(2) . .
O1C Zn1 O1B 89.1(2) . .
O1A Zn1 O1B 87.6(2) . .
O1C Zn1 N2B 92.0(4) . .
O1A Zn1 N2B 176.6(4) . .
O1B Zn1 N2B 89.1(3) . .
O1C Zn1 N2A 178.1(3) . .
O1A Zn1 N2A 89.9(3) . .
O1B Zn1 N2A 90.5(3) . .
N2B Zn1 N2A 89.8(4) . .
O1C Zn1 N2C 89.2(4) . .
O1A Zn1 N2C 91.2(4) . .
O1B Zn1 N2C 177.9(3) . .
N2B Zn1 N2C 92.1(5) . .
N2A Zn1 N2C 91.2(4) . .
O3A Zn2 O2A 115.2(3) . .
O3A Zn2 N3C 98.5(5) . .
O2A Zn2 N3C 104.7(3) . .
O3A Zn2 N1A 123.2(3) . .
O2A Zn2 N1A 110.4(3) . .
N3C Zn2 N1A 100.9(5) . .
O3A Zn2 C17A 26.3(3) . .
O2A Zn2 C17A 108.3(3) . .
N3C Zn2 C17A 124.3(6) . .
N1A Zn2 C17A 107.7(4) . .
N3A Zn3 O3B 102.9(4) . 11_566
N3A Zn3 O2B 102.9(3) . .
O3B Zn3 O2B 117.0(3) 11_566 .
N3A Zn3 N1B 98.7(4) . .
O3B Zn3 N1B 119.1(4) 11_566 .
O2B Zn3 N1B 112.2(3) . .
N3A Zn3 C17B 130.5(5) . 11_566
O3B Zn3 C17B 28.2(4) 11_566 11_566
O2B Zn3 C17B 108.4(3) . 11_566
N1B Zn3 C17B 103.6(5) . 11_566
N5B Zn5 N4A 90.6(8) . 12
N5B Zn5 N4A 90.6(8) . .
N4A Zn5 N4A 159.6(17) 12 .
N5B Zn5 N5A 160.5(17) . .
N4A Zn5 N5A 86.1(7) 12 .
N4A Zn5 N5A 86.1(7) . .
N5A Zn5' N4A 89.6(6) . .
N5A Zn5' N4A 89.6(6) . 12
N4A Zn5' N4A 164.3(16) . 12
N5A Zn5' N5B 163.7(16) . .
N4A Zn5' N5B 88.2(6) . .
N4A Zn5' N5B 88.2(6) 12 .
O3D Zn4 N3B 105.0(8) 4_556 .
O3D Zn4 O2C 114.1(9) 4_556 .
N3B Zn4 O2C 110.2(5) . .
O3D Zn4 O4C 32.8(8) 4_556 .
N3B Zn4 O4C 132.0(9) . .
O2C Zn4 O4C 109.8(9) . .
O3D Zn4 N1C 121.1(9) 4_556 .
N3B Zn4 N1C 100.5(6) . .
O2C Zn4 N1C 104.8(4) . .
O4C Zn4 N1C 93.8(8) . .
O3D Zn4 O3C 23.6(7) 4_556 .
N3B Zn4 O3C 91.7(8) . .
O2C Zn4 O3C 102.1(7) . .
O4C Zn4 O3C 54.7(7) . .
N1C Zn4 O3C 144.2(7) . .
O3D Zn4 C17C 7.4(10) 4_556 .
N3B Zn4 C17C 112.4(8) . .
O2C Zn4 C17C 109.5(7) . .
O4C Zn4 C17C 27.1(5) . .
N1C Zn4 C17C 118.8(7) . .
O3C Zn4 C17C 27.7(4) . .
N1C Zn4' O4C 114.5(18) . .
N1C Zn4' O2C 121.5(16) . .
O4C Zn4' O2C 115.7(18) . .
N1C Zn4' O3D 132.8(18) . 4_556
O4C Zn4' O3D 31.9(10) . 4_556
O2C Zn4' O3D 105.7(15) . 4_556
N1C Zn4' O4D 103.3(15) . 4_556
O4C Zn4' O4D 25.3(9) . 4_556
O2C Zn4' O4D 109.3(15) . 4_556
O3D Zn4' O4D 56.2(9) 4_556 4_556
N1C Zn4' N3B 94.5(15) . .
O4C Zn4' N3B 113.1(14) . .
O2C Zn4' N3B 92.0(11) . .
O3D Zn4' N3B 84.1(11) 4_556 .
O4D Zn4' N3B 138.3(14) 4_556 .
N1C Zn4' C17D 120.6(16) . 4_556
O4C Zn4' C17D 6.2(11) . 4_556
O2C Zn4' C17D 110.7(15) . 4_556
O3D Zn4' C17D 27.5(6) 4_556 4_556
O4D Zn4' C17D 28.7(6) 4_556 4_556
N3B Zn4' C17D 110.6(12) . 4_556
C6D C6C C7C 88(4) 4_556 .
C6D C6C C9C 91(2) 4_556 .
C7C C6C C9C 122.9(13) . .
C6D C6C C7D 73(4) 4_556 4_556
C7C C6C C7D 15(3) . 4_556
C9C C6C C7D 121.6(15) . 4_556
C6D C6C C9D 68(3) 4_556 4_556
C7C C6C C9D 119.6(18) . 4_556
C9C C6C C9D 22.4(14) . 4_556
C7D C6C C9D 112(2) 4_556 4_556
C6D C6C C14C 93(3) 4_556 .
C7C C6C C14C 119.5(10) . .
C9C C6C C14C 117.6(10) . .
C7D C6C C14C 118.9(13) 4_556 .
C9D C6C C14C 116.7(18) 4_556 .
C6D C6C C14D 76(4) 4_556 4_556
C7C C6C C14D 117.7(14) . 4_556
C9C C6C C14D 117.3(15) . 4_556
C7D C6C C14D 112.4(19) 4_556 4_556
C9D C6C C14D 110(2) 4_556 4_556
C14C C6C C14D 16.9(16) . 4_556
N4C N4C C7C 94(5) 4_556 .
N4C N4C C7D 86(5) 4_556 .
C7C N4C C7D 105.0(11) . .
N4C N4C C7D 78(6) 4_556 4_556
C7C N4C C7D 17(3) . 4_556
C7D N4C C7D 103.7(17) . 4_556
N4C N4C C7C 70(5) 4_556 4_556
C7C N4C C7C 105.1(16) . 4_556
C7D N4C C7C 16(3) . 4_556
C7D N4C C7C 99(2) 4_556 4_556
N4C N4C Zn6 96.1(13) 4_556 .
C7C N4C Zn6 127.7(11) . .
C7D N4C Zn6 126.8(11) . .
C7D N4C Zn6 128.7(17) 4_556 .
C7C N4C Zn6 126.6(16) 4_556 .
N4C N4C Zn6 73.2(13) 4_556 9_556
C7C N4C Zn6 126.4(11) . 9_556
C7D N4C Zn6 124.9(12) . 9_556
C7D N4C Zn6 120(3) 4_556 9_556
C7C N4C Zn6 117(2) 4_556 9_556
Zn6 N4C Zn6 23.0(5) . 9_556
N4C N4C Zn6' 119.8(13) 4_556 .
C7C N4C Zn6' 121.8(15) . .
C7D N4C Zn6' 121.8(15) . .
C7D N4C Zn6' 131(2) 4_556 .
C7C N4C Zn6' 129(2) 4_556 .
Zn6 N4C Zn6' 23.7(7) . .
Zn6 N4C Zn6' 46.7(11) 9_556 .
N4C N4C Zn6' 52.5(12) 4_556 9_556
C7C N4C Zn6' 119.8(14) . 9_556
C7D N4C Zn6' 118.0(15) . 9_556
C7D N4C Zn6' 108(3) 4_556 9_556
C7C N4C Zn6' 106(3) 4_556 9_556
Zn6 N4C Zn6' 43.8(10) . 9_556
Zn6 N4C Zn6' 20.7(6) 9_556 9_556
Zn6' N4C Zn6' 67.5(15) . 9_556
C7D C7C N4C 86(5) 4_556 .
C7D C7C C6C 92(5) 4_556 .
N4C C7C C6C 126.0(12) . .
C7D C7C N4C 70(5) 4_556 4_556
N4C C7C N4C 16(4) . 4_556
C6C C7C N4C 124.6(17) . 4_556
C7D C7C C6D 74(5) 4_556 4_556
N4C C7C C6D 123.0(14) . 4_556
C6C C7C C6D 17.7(19) . 4_556
N4C C7C C6D 116(3) 4_556 4_556
C7D C7C C8C 92(4) 4_556 .
N4C C7C C8C 111.2(10) . .
C6C C7C C8C 122.9(12) . .
N4C C7C C8C 110.3(13) 4_556 .
C6D C7C C8C 122.3(15) 4_556 .
C7D C7C C8D 68(4) 4_556 4_556
N4C C7C C8D 108.8(16) . 4_556
C6C C7C C8D 120.5(17) . 4_556
N4C C7C C8D 102(3) 4_556 4_556
C6D C7C C8D 112(3) 4_556 4_556
C8C C7C C8D 24(2) . 4_556
C8D C8C C8D 92(4) 4_556 .
C8D C8C C8C 66(4) 4_556 4_556
C8D C8C C8C 27(2) . 4_556
C8D C8C C7C 87(2) 4_556 .
C8D C8C C7C 106.3(9) . .
C8C C8C C7C 104.1(9) 4_556 .
C8D C8C C7D 73(3) 4_556 4_556
C8D C8C C7D 105.6(16) . 4_556
C8C C8C C7D 97(2) 4_556 4_556
C7C C8C C7D 15(3) . 4_556
C8D C8C H8CA 89.0 4_556 .
C8D C8C H8CA 127.5 . .
C8C C8C H8CA 122.8 4_556 .
C7C C8C H8CA 126.2 . .
C7D C8C H8CA 124.6 4_556 .
N5D N5C C9C 90(3) 9_556 .
N5D N5C C9C 90(3) 9_556 12
C9C N5C C9C 104.7(13) . 12
N5D N5C C9D 66(3) 9_556 4_556
C9C N5C C9D 23.2(15) . 4_556
C9C N5C C9D 103.2(17) 12 4_556
N5D N5C C9D 66(3) 9_556 9_556
C9C N5C C9D 103.2(17) . 9_556
C9C N5C C9D 23.2(15) 12 9_556
C9D N5C C9D 93(3) 4_556 9_556
N5D N5C Zn6 91(4) 9_556 .
C9C N5C Zn6 127.6(6) . .
C9C N5C Zn6 127.6(6) 12 .
C9D N5C Zn6 124.4(15) 4_556 .
C9D N5C Zn6 124.4(15) 9_556 .
N5D N5C Zn6 68(4) 9_556 9_556
C9C N5C Zn6 124.2(9) . 9_556
C9C N5C Zn6 124.2(9) 12 9_556
C9D N5C Zn6 111.6(17) 4_556 9_556
C9D N5C Zn6 111.6(17) 9_556 9_556
Zn6 N5C Zn6 22.7(5) . 9_556
N5D N5C Zn6' 115(4) 9_556 .
C9C N5C Zn6' 123.9(9) . .
C9C N5C Zn6' 123.9(9) 12 .
C9D N5C Zn6' 132.6(13) 4_556 .
C9D N5C Zn6' 132.6(13) 9_556 .
Zn6 N5C Zn6' 24.1(8) . .
Zn6 N5C Zn6' 46.8(12) 9_556 .
C9D C9C N5C 91(3) 4_556 .
C9D C9C C6C 88.5(17) 4_556 .
N5C C9C C6C 125.9(12) . .
C9D C9C N5D 66(3) 4_556 9_556
N5C C9C N5D 25.0(18) . 9_556
C6C C9C N5D 121.5(17) . 9_556
C9D C9C C10C 92(4) 4_556 .
N5C C9C C10C 111.8(10) . .
C6C C9C C10C 122.3(11) . .
N5D C9C C10C 110.9(17) 9_556 .
C9D C9C C6D 71(2) 4_556 4_556
N5C C9C C6D 123.9(17) . 4_556
C6C C9C C6D 17.4(19) . 4_556
N5D C9C C6D 112(2) 9_556 4_556
C10C C9C C6D 121.2(16) . 4_556
C9D C9C C10D 66(4) 4_556 4_556
N5C C9C C10D 110.2(11) . 4_556
C6C C9C C10D 118.6(12) . 4_556
N5D C9C C10D 98.4(16) 9_556 4_556
C10C C9C C10D 26.0(15) . 4_556
C6D C9C C10D 110(2) 4_556 4_556
C10D C10C C10C 89.9(8) 4_556 12
C10D C10C C9C 88(3) 4_556 .
C10C C10C C9C 105.8(6) 12 .
C10D C10C C10D 61.8(16) 4_556 9_556
C10C C10C C10D 28.1(14) 12 9_556
C9C C10C C10D 102.7(17) . 9_556
C10D C10C C9D 66(3) 4_556 4_556
C10C C10C C9D 104.5(7) 12 4_556
C9C C10C C9D 21.0(15) . 4_556
C10D C10C C9D 91.8(19) 9_556 4_556
C10D C10C H10C 91.5 4_556 .
C10C C10C H10C 127.6 12 .
C9C C10C H10C 126.6 . .
C10D C10C H10C 123.3 9_556 .
C9D C10C H10C 123.8 4_556 .
C11D C11C C12D 122(4) 4_556 4_556
C11D C11C C16C 31(3) 4_556 .
C12D C11C C16C 91(3) 4_556 .
C11D C11C C12C 143(3) 4_556 .
C12D C11C C12C 38(2) 4_556 .
C16C C11C C12C 118.3(17) . .
C11D C11C C17C 94(2) 4_556 .
C12D C11C C17C 136(3) 4_556 .
C16C C11C C17C 120.4(12) . .
C12C C11C C17C 121.2(13) . .
C11D C11C C17D 63(2) 4_556 4_556
C12D C11C C17D 156(3) 4_556 4_556
C16C C11C C17D 90.7(16) . 4_556
C12C C11C C17D 150.7(18) . 4_556
C17C C11C C17D 30.5(12) . 4_556
C11D C11C C16D 24(2) 4_556 4_556
C12D C11C C16D 104(3) 4_556 4_556
C16C C11C C16D 22.8(15) . 4_556
C12C C11C C16D 118.6(16) . 4_556
C17C C11C C16D 116.5(13) . 4_556
C17D C11C C16D 86.4(15) 4_556 4_556
C12D C12C C11C 39(2) 4_556 .
C12D C12C C13C 93(2) 4_556 .
C11C C12C C13C 120.9(14) . .
C12D C12C C13D 63.2(19) 4_556 4_556
C11C C12C C13D 95.4(15) . 4_556
C13C C12C C13D 29.6(12) . 4_556
C12D C12C C11D 37(2) 4_556 4_556
C11C C12C C11D 12.1(10) . 4_556
C13C C12C C11D 109.9(13) . 4_556
C13D C12C C11D 86.4(15) 4_556 4_556
C12D C12C H12C 134.7 4_556 .
C11C C12C H12C 117.8 . .
C13C C12C H12C 121.3 . .
C13D C12C H12C 141.9 4_556 .
C11D C12C H12C 128.8 4_556 .
C13D C13C C14C 47(3) 4_556 .
C13D C13C C12C 88(2) 4_556 .
C14C C13C C12C 122.3(14) . .
C13D C13C C12D 57.9(19) 4_556 4_556
C14C C13C C12D 94.9(14) . 4_556
C12C C13C C12D 30.5(12) . 4_556
C13D C13C C14D 47(3) 4_556 4_556
C14C C13C C14D 7.8(10) . 4_556
C12C C13C C14D 115.5(15) . 4_556
C12D C13C C14D 89.4(16) 4_556 4_556
C13D C13C H13C 134.3 4_556 .
C14C C13C H13C 118.4 . .
C12C C13C H13C 119.2 . .
C12D C13C H13C 142.4 4_556 .
C14D C13C H13C 125.3 4_556 .
C14D C14C C13D 131(6) 4_556 4_556
C14D C14C C15C 39(4) 4_556 .
C13D C14C C15C 91(3) 4_556 .
C14D C14C C13C 149(3) 4_556 .
C13D C14C C13C 35.3(18) 4_556 .
C15C C14C C13C 116.3(16) . .
C14D C14C C6C 87(3) 4_556 .
C13D C14C C6C 136(3) 4_556 .
C15C C14C C6C 122.4(12) . .
C13C C14C C6C 121.2(13) . .
C14D C14C C6D 71(3) 4_556 4_556
C13D C14C C6D 149(3) 4_556 4_556
C15C C14C C6D 107(2) . 4_556
C13C C14C C6D 137(2) . 4_556
C6C C14C C6D 16.2(18) . 4_556
C14D C14C C15D 25(3) 4_556 4_556
C13D C14C C15D 110(3) 4_556 4_556
C15C C14C C15D 24.7(15) . 4_556
C13C C14C C15D 123.8(15) . 4_556
C6C C14C C15D 111.5(13) . 4_556
C6D C14C C15D 95(2) 4_556 4_556
C15D C15C C14D 96(3) 4_556 4_556
C15D C15C C14C 109(4) 4_556 .
C14D C15C C14C 16(2) 4_556 .
C15D C15C C16C 97(3) 4_556 .
C14D C15C C16C 136(3) 4_556 .
C14C C15C C16C 122.5(14) . .
C15D C15C C16D 64(2) 4_556 4_556
C14D C15C C16D 136(3) 4_556 4_556
C14C C15C C16D 132(3) . 4_556
C16C C15C C16D 32.8(13) . 4_556
C15D C15C C13D 134(4) 4_556 4_556
C14D C15C C13D 52.5(19) 4_556 4_556
C14C C15C C13D 36.2(13) . 4_556
C16C C15C C13D 89.7(13) . 4_556
C16D C15C C13D 111.8(18) 4_556 4_556
C15D C15C H15C 60.8 4_556 .
C14D C15C H15C 102.7 4_556 .
C14C C15C H15C 117.5 . .
C16C C15C H15C 120.0 . .
C16D C15C H15C 101.0 4_556 .
C13D C15C H15C 147.2 4_556 .
C11D C16C C16D 104(4) 4_556 4_556
C11D C16C C11C 24(2) 4_556 .
C16D C16C C11C 120(4) 4_556 .
C11D C16C C15C 139(3) 4_556 .
C16D C16C C15C 82(2) 4_556 .
C11C C16C C15C 119.6(14) . .
C11D C16C C12D 56(2) 4_556 4_556
C16D C16C C12D 133(4) 4_556 4_556
C11C C16C C12D 32.5(13) . 4_556
C15C C16C C12D 90.0(14) . 4_556
C11D C16C C15D 138(4) 4_556 4_556
C16D C16C C15D 55.4(17) 4_556 4_556
C11C C16C C15D 130(2) . 4_556
C15C C16C C15D 26.9(13) . 4_556
C12D C16C C15D 108.4(18) 4_556 4_556
C11D C16C H16C 97.8 4_556 .
C16D C16C H16C 65.9 4_556 .
C11C C16C H16C 119.7 . .
C15C C16C H16C 120.6 . .
C12D C16C H16C 148.1 4_556 .
C15D C16C H16C 103.5 4_556 .
O3D C17C C17D 102(3) 4_556 4_556
O3D C17C O4C 67(3) 4_556 .
C17D C17C O4C 35(2) 4_556 .
O3D C17C O3C 57(2) 4_556 .
C17D C17C O3C 152(3) 4_556 .
O4C C17C O3C 120(2) . .
O3D C17C C11C 159(4) 4_556 .
C17D C17C C11C 85.9(19) 4_556 .
O4C C17C C11C 119.8(15) . .
O3C C17C C11C 119.9(17) . .
O3D C17C C11D 157(4) 4_556 4_556
C17D C17C C11D 62.2(18) 4_556 4_556
O4C C17C C11D 97(2) . 4_556
O3C C17C C11D 143(2) . 4_556
C11C C17C C11D 23.7(13) . 4_556
O3D C17C Zn4 21(3) 4_556 .
C17D C17C Zn4 85.7(19) 4_556 .
O4C C17C Zn4 51.0(13) . .
O3C C17C Zn4 69.6(14) . .
C11C C17C Zn4 169.5(11) . .
C11D C17C Zn4 147.5(16) 4_556 .
O3D O3C C17C 35.3(17) 4_556 .
O3D O3C Zn4 50.0(17) 4_556 .
C17C O3C Zn4 82.8(16) . .
C17D O4C O4D 89(3) 4_556 4_556
C17D O4C O3D 77(3) 4_556 4_556
O4D O4C O3D 158(4) 4_556 4_556
C17D O4C C17C 42(3) 4_556 .
O4D O4C C17C 128(3) 4_556 .
O3D O4C C17C 34.6(16) 4_556 .
C17D O4C Zn4' 157(4) 4_556 .
O4D O4C Zn4' 102(2) 4_556 .
O3D O4C Zn4' 85.8(18) 4_556 .
C17C O4C Zn4' 119(2) . .
C17D O4C Zn4 143(3) 4_556 .
O4D O4C Zn4 119(2) 4_556 .
O3D O4C Zn4 68.5(15) 4_556 .
C17C O4C Zn4 101.8(17) . .
Zn4' O4C Zn4 17.3(8) . .
C6C C6D C9D 94(2) 4_556 .
C6C C6D C7D 90(4) 4_556 .
C9D C6D C7D 122.9(14) . .
C6C C6D C7C 74(5) 4_556 4_556
C9D C6D C7C 122.9(15) . 4_556
C7D C6D C7C 15(3) . 4_556
C6C C6D C9C 72(3) 4_556 4_556
C9D C6D C9C 22.7(15) . 4_556
C7D C6D C9C 120.9(17) . 4_556
C7C C6D C9C 114(2) 4_556 4_556
C6C C6D C14D 87(3) 4_556 .
C9D C6D C14D 118.0(11) . .
C7D C6D C14D 119.1(11) . .
C7C C6D C14D 117.1(14) 4_556 .
C9C C6D C14D 115.4(17) 4_556 .
C6C C6D C14C 71(3) 4_556 4_556
C9D C6D C14C 117.5(14) . 4_556
C7D C6D C14C 117.5(15) . 4_556
C7C C6D C14C 110.9(19) 4_556 4_556
C9C C6D C14C 108(2) 4_556 4_556
C14D C6D C14C 16.4(16) . 4_556
C7C C7D N4C 94(5) 4_556 .
C7C C7D N4C 77(6) 4_556 4_556
N4C C7D N4C 17(4) . 4_556
C7C C7D C6D 90(5) 4_556 .
N4C C7D C6D 126.0(13) . .
N4C C7D C6D 124.9(16) 4_556 .
C7C C7D C6C 72(5) 4_556 4_556
N4C C7D C6C 125.5(14) . 4_556
N4C C7D C6C 119(3) 4_556 4_556
C6D C7D C6C 17.6(19) . 4_556
C7C C7D C8D 97(4) 4_556 .
N4C C7D C8D 111.0(10) . .
N4C C7D C8D 113.0(14) 4_556 .
C6D C7D C8D 121.8(12) . .
C6C C7D C8D 122.8(14) 4_556 .
C7C C7D C8C 73(4) 4_556 4_556
N4C C7D C8C 111.1(18) . 4_556
N4C C7D C8C 106(3) 4_556 4_556
C6D C7D C8C 121.5(18) . 4_556
C6C C7D C8C 114(3) 4_556 4_556
C8D C7D C8C 24(2) . 4_556
C8C C8D C8C 88(4) 4_556 .
C8C C8D C8D 62(4) 4_556 4_556
C8C C8D C8D 26(2) . 4_556
C8C C8D C7D 83(2) 4_556 .
C8C C8D C7D 105.8(9) . .
C8D C8D C7D 100.5(12) 4_556 .
C8C C8D C7C 69(3) 4_556 4_556
C8C C8D C7C 104.8(16) . 4_556
C8D C8D C7C 94(2) 4_556 4_556
C7D C8D C7C 14(3) . 4_556
C8C C8D H8DA 95.2 4_556 .
C8C C8D H8DA 127.5 . .
C8D C8D H8DA 125.8 4_556 .
C7D C8D H8DA 126.7 . .
C7C C8D H8DA 125.2 4_556 .
N5C N5D C9D 89(3) 9_556 12
N5C N5D C9D 89(3) 9_556 .
C9D N5D C9D 104.5(14) 12 .
N5C N5D C9C 65(2) 9_556 9_556
C9D N5D C9C 23.0(16) 12 9_556
C9D N5D C9C 102.6(17) . 9_556
N5C N5D C9C 65(2) 9_556 4_556
C9D N5D C9C 102.6(17) 12 4_556
C9D N5D C9C 23.0(16) . 4_556
C9C N5D C9C 92(2) 9_556 4_556
N5C N5D Zn6 95(4) 9_556 .
C9D N5D Zn6 127.7(7) 12 .
C9D N5D Zn6 127.7(7) . .
C9C N5D Zn6 126.2(16) 9_556 .
C9C N5D Zn6 126.2(16) 4_556 .
N5C N5D Zn6 72(4) 9_556 9_556
C9D N5D Zn6 125.1(9) 12 9_556
C9D N5D Zn6 125.1(9) . 9_556
C9C N5D Zn6 113.7(19) 9_556 9_556
C9C N5D Zn6 113.7(19) 4_556 9_556
Zn6 N5D Zn6 22.8(6) . 9_556
N5C N5D Zn6' 120(4) 9_556 .
C9D N5D Zn6' 122.8(11) 12 .
C9D N5D Zn6' 122.8(11) . .
C9C N5D Zn6' 133.5(13) 9_556 .
C9C N5D Zn6' 133.5(13) 4_556 .
Zn6 N5D Zn6' 25.0(9) . .
Zn6 N5D Zn6' 47.9(13) 9_556 .
C9C C9D N5D 91(3) 4_556 .
C9C C9D C6D 86.2(17) 4_556 .
N5D C9D C6D 125.8(13) . .
C9C C9D N5C 66(3) 4_556 9_556
N5D C9D N5C 25.2(18) . 9_556
C6D C9D N5C 120.6(18) . 9_556
C9C C9D C10D 92(4) 4_556 .
N5D C9D C10D 111.8(10) . .
C6D C9D C10D 122.4(12) . .
N5C C9D C10D 110.9(16) 9_556 .
C9C C9D C6C 69(2) 4_556 4_556
N5D C9D C6C 123.7(18) . 4_556
C6D C9D C6C 17.1(18) . 4_556
N5C C9D C6C 111(3) 9_556 4_556
C10D C9D C6C 120.9(17) . 4_556
C9C C9D C10C 67(4) 4_556 4_556
N5D C9D C10C 110.6(12) . 4_556
C6D C9D C10C 117.5(13) . 4_556
N5C C9D C10C 98.7(15) 9_556 4_556
C10D C9D C10C 26.0(16) . 4_556
C6C C9D C10C 108(2) 4_556 4_556
C10C C10D C10D 90.1(8) 4_556 12
C10C C10D C9D 88(3) 4_556 .
C10D C10D C9D 105.8(6) 12 .
C10C C10D C10C 62.0(16) 4_556 9_556
C10D C10D C10C 28.1(14) 12 9_556
C9D C10D C10C 102.7(17) . 9_556
C10C C10D C9C 66(3) 4_556 4_556
C10D C10D C9C 104.5(6) 12 4_556
C9D C10D C9C 21.0(15) . 4_556
C10C C10D C9C 92(2) 9_556 4_556
C10C C10D H10D 91.1 4_556 .
C10D C10D H10D 127.6 12 .
C9D C10D H10D 126.6 . .
C10C C10D H10D 123.2 9_556 .
C9C C10D H10D 123.7 4_556 .
C11C C11D C16C 125(4) 4_556 4_556
C11C C11D C16D 144(3) 4_556 .
C16C C11D C16D 38(2) 4_556 .
C11C C11D C12D 33(2) 4_556 .
C16C C11D C12D 92(3) 4_556 .
C16D C11D C12D 117.1(17) . .
C11C C11D C17D 93(2) 4_556 .
C16C C11D C17D 133(3) 4_556 .
C16D C11D C17D 121.1(13) . .
C12D C11D C17D 121.7(12) . .
C11C C11D C17C 62(2) 4_556 4_556
C16C C11D C17C 154(4) 4_556 4_556
C16D C11D C17C 149.8(19) . 4_556
C12D C11D C17C 92.7(16) . 4_556
C17D C11D C17C 30.2(13) . 4_556
C11C C11D C12C 25(2) 4_556 4_556
C16C C11D C12C 107(3) 4_556 4_556
C16D C11D C12C 119.1(17) . 4_556
C12D C11D C12C 22.5(13) . 4_556
C17D C11D C12C 116.5(13) . 4_556
C17C C11D C12C 86.4(15) 4_556 4_556
C12C C12D C11C 103(3) 4_556 4_556
C12C C12D C11D 120(3) 4_556 .
C11C C12D C11D 25(2) 4_556 .
C12C C12D C13D 85(2) 4_556 .
C11C C12D C13D 143(3) 4_556 .
C11D C12D C13D 121.3(14) . .
C12C C12D C16C 137(4) 4_556 4_556
C11C C12D C16C 56(2) 4_556 4_556
C11D C12D C16C 31.5(13) . 4_556
C13D C12D C16C 92.9(13) . 4_556
C12C C12D C13C 56.9(17) 4_556 4_556
C11C C12D C13C 138(3) 4_556 4_556
C11D C12D C13C 130(2) . 4_556
C13D C12D C13C 27.9(12) . 4_556
C16C C12D C13C 110.6(18) 4_556 4_556
C12C C12D H12D 61.5 4_556 .
C11C C12D H12D 95.2 4_556 .
C11D C12D H12D 118.6 . .
C13D C12D H12D 119.9 . .
C16C C12D H12D 146.0 4_556 .
C13C C12D H12D 103.2 4_556 .
C13C C13D C14C 97(3) 4_556 4_556
C13C C13D C14D 108(4) 4_556 .
C14C C13D C14D 15(2) 4_556 .
C13C C13D C12D 94(2) 4_556 .
C14C C13D C12D 134(3) 4_556 .
C14D C13D C12D 121.4(14) . .
C13C C13D C12C 62(2) 4_556 4_556
C14C C13D C12C 136(3) 4_556 4_556
C14D C13D C12C 132(2) . 4_556
C12D C13D C12C 32.2(12) . 4_556
C13C C13D C15C 131(4) 4_556 4_556
C14C C13D C15C 53(2) 4_556 4_556
C14D C13D C15C 37.6(14) . 4_556
C12D C13D C15C 87.3(13) . 4_556
C12C C13D C15C 110.4(18) 4_556 4_556
C13C C13D H13D 62.6 4_556 .
C14C C13D H13D 103.8 4_556 .
C14D C13D H13D 117.7 . .
C12D C13D H13D 120.6 . .
C12C C13D H13D 99.6 4_556 .
C15C C13D H13D 150.0 4_556 .
C14C C14D C15C 124(5) 4_556 4_556
C14C C14D C13D 34(4) 4_556 .
C15C C14D C13D 90(2) 4_556 .
C14C C14D C15D 147(3) 4_556 .
C15C C14D C15D 34.6(18) 4_556 .
C13D C14D C15D 116.7(16) . .
C14C C14D C6D 93(3) 4_556 .
C15C C14D C6D 136(2) 4_556 .
C13D C14D C6D 123.2(12) . .
C15D C14D C6D 119.6(13) . .
C14C C14D C6C 76(4) 4_556 4_556
C15C C14D C6C 150(3) 4_556 4_556
C13D C14D C6C 107(2) . 4_556
C15D C14D C6C 136(2) . 4_556
C6D C14D C6C 16.7(18) . 4_556
C14C C14D C13C 24(2) 4_556 4_556
C15C C14D C13C 107(3) 4_556 4_556
C13D C14D C13C 25.2(14) . 4_556
C15D C14D C13C 123.4(15) . 4_556
C6D C14D C13C 114.1(14) . 4_556
C6C C14D C13C 98(2) 4_556 4_556
C15C C15D C14D 49(3) 4_556 .
C15C C15D C16D 86(2) 4_556 .
C14D C15D C16D 121.0(13) . .
C15C C15D C16C 56(2) 4_556 4_556
C14D C15D C16C 95.9(14) . 4_556
C16D C15D C16C 30.0(12) . 4_556
C15C C15D C14C 46(3) 4_556 4_556
C14D C15D C14C 8.2(10) . 4_556
C16D C15D C14C 113.1(14) . 4_556
C16C C15D C14C 89.0(15) 4_556 4_556
C15C C15D H15D 133.9 4_556 .
C14D C15D H15D 118.4 . .
C16D C15D H15D 120.4 . .
C16C C15D H15D 140.1 4_556 .
C14C C15D H15D 126.4 4_556 .
C16C C16D C11D 38(2) 4_556 .
C16C C16D C15D 95(2) 4_556 .
C11D C16D C15D 121.8(14) . .
C16C C16D C15C 64.9(19) 4_556 4_556
C11D C16D C15C 94.8(15) . 4_556
C15D C16D C15C 29.8(12) . 4_556
C16C C16D C11C 38(2) 4_556 4_556
C11D C16D C11C 11.7(11) . 4_556
C15D C16D C11C 111.7(13) . 4_556
C15C C16D C11C 86.4(15) 4_556 4_556
C16C C16D H16D 130.9 4_556 .
C11D C16D H16D 117.4 . .
C15D C16D H16D 120.3 . .
C15C C16D H16D 142.0 4_556 .
C11C C16D H16D 128.0 4_556 .
O4C C17D C17C 102(3) 4_556 4_556
O4C C17D O3D 67(3) 4_556 .
C17C C17D O3D 35(2) 4_556 .
O4C C17D O4D 56(2) 4_556 .
C17C C17D O4D 152(3) 4_556 .
O3D C17D O4D 121(2) . .
O4C C17D C11D 162(4) 4_556 .
C17C C17D C11D 87.6(19) 4_556 .
O3D C17D C11D 120.4(15) . .
O4D C17D C11D 118.4(16) . .
O4C C17D C11C 159(4) 4_556 4_556
C17C C17D C11C 63.6(19) 4_556 4_556
O3D C17D C11C 96.7(19) . 4_556
O4D C17D C11C 142(2) . 4_556
C11D C17D C11C 24.0(13) . 4_556
O4C C17D Zn4' 17(3) 4_556 4_556
C17C C17D Zn4' 89.3(19) 4_556 4_556
O3D C17D Zn4' 55.7(14) . 4_556
O4D C17D Zn4' 65.5(14) . 4_556
C11D C17D Zn4' 174.6(14) . 4_556
C11C C17D Zn4' 152.4(16) 4_556 4_556
C17C O3D O3C 87(3) 4_556 4_556
C17C O3D O4C 78(3) 4_556 4_556
O3C O3D O4C 153(4) 4_556 4_556
C17C O3D C17D 43(3) 4_556 .
O3C O3D C17D 127(3) 4_556 .
O4C O3D C17D 35.5(16) 4_556 .
C17C O3D Zn4 152(4) 4_556 4_556
O3C O3D Zn4 106(2) 4_556 4_556
O4C O3D Zn4 78.7(16) 4_556 4_556
C17D O3D Zn4 113.1(17) . 4_556
C17C O3D Zn4' 137(3) 4_556 4_556
O3C O3D Zn4' 120(2) 4_556 4_556
O4C O3D Zn4' 62.3(16) 4_556 4_556
C17D O3D Zn4' 96.7(17) . 4_556
Zn4 O3D Zn4' 16.4(7) 4_556 4_556
O4C O4D C17D 35.2(17) 4_556 .
O4C O4D Zn4' 52.2(17) 4_556 4_556
C17D O4D Zn4' 85.8(16) . 4_556

loop_
_geom_bond_atom_site_label_1
_geom_bond_atom_site_label_2
_geom_bond_distance
_geom_bond_site_symmetry_2
Zn6' N5D 2.21(4) .
Zn6' N5C 2.29(4) .
Zn6' N4C 2.31(3) .
Zn6' N4C 2.31(3) 12
Zn6' N4C 2.53(4) 9_556
Zn6' N4C 2.53(4) 4_556
Zn6' Zn6' 2.69(8) 9_556
Zn6 Zn6 0.823(18) 9_556
Zn6 N5D 1.97(3) .
Zn6 N4C 2.015(13) .
Zn6 N4C 2.015(13) 12
Zn6 N5C 2.02(3) .
Zn6 N4C 2.093(17) 9_556
Zn6 N4C 2.093(17) 4_556
Zn6 N5D 2.12(3) 9_556
Zn6 N5C 2.12(3) 9_556
C1A C2A 1.407(12) .
C1A N3A 1.411(11) .
C1A H1AA 0.9300 .
C2A N1A 1.292(9) .
C2A H2AA 0.9300 .
C3A C4A 1.346(11) .
C3A C5A 1.494(13) .
C3A S2 1.689(9) .
C4A C4A 1.431(17) 12_655
C4A H4AA 0.9600 .
C5A O1A 1.185(10) .
C5A O2A 1.286(11) .
C6A C9A 1.381(11) .
C6A C7A 1.382(12) .
C6A C14A 1.520(12) .
C7A N4A 1.366(11) .
C7A C8A 1.445(13) .
C8A C8B 1.379(12) .
C8A H8AA 0.9300 .
C9A N5A 1.358(9) .
C9A C10A 1.417(11) .
C10A C10A 1.395(15) 12
C10A H10A 0.9300 .
C11A C12A 1.352(14) .
C11A C16A 1.354(13) .
C11A C17A 1.487(12) .
C12A C13A 1.380(14) .
C12A H12A 0.9300 .
C13A C14A 1.324(12) .
C13A H13A 0.9300 .
C14A C15A 1.371(11) .
C15A C16A 1.397(12) .
C15A H15A 0.9300 .
C16A H16A 0.9300 .
C17A O3A 1.218(13) .
C17A O4A 1.262(12) .
C17A Zn2 2.596(15) .
C1B N3B 1.295(15) .
C1B C2B 1.352(14) .
C1B H1BA 0.9300 .
C2B N1B 1.311(12) .
C2B H2BA 0.9300 .
C3B C4B 1.345(10) .
C3B C5B 1.494(12) .
C3B S1 1.672(8) .
C4B C4B 1.352(16) 12_655
C4B H4BA 0.9602 .
C5B O1B 1.217(10) .
C5B O2B 1.268(10) .
C6B C9B 1.384(14) .
C6B C7B 1.386(13) .
C6B C14B 1.509(15) .
C7B N4A 1.370(12) .
C7B C8B 1.434(13) .
C8B H8BA 0.9300 .
C9B N5B 1.383(11) .
C9B C10B 1.419(13) .
C10B C10B 1.329(17) 12
C10B H10B 0.9300 .
C17B O4B 1.223(13) .
C17B O3B 1.243(13) .
C17B C11B 1.506(14) .
C17B Zn3 2.561(16) 11_565
C1C N3C 1.319(14) .
C1C C2C 1.351(14) .
C1C H1CA 0.9300 .
C2C N1C 1.304(13) .
C2C H2CA 0.9300 .
C3C C4C 1.348(11) .
C3C C5C 1.490(14) .
C3C S3 1.683(10) .
C4C C4C 1.432(18) 12_655
C4C H4CA 0.9598 .
C5C O1C 1.200(12) .
C5C O2C 1.280(13) .
C11B C12B 1.325(15) .
C11B C16B 1.325(16) .
C12B C13B 1.426(17) .
C12B H12B 0.9300 .
C13B C14B 1.382(17) .
C13B H13B 0.9300 .
C14B C15B 1.261(15) .
C15B C16B 1.402(16) .
C15B H15B 0.9300 .
C16B H16B 0.9300 .
N4A Zn5' 2.070(8) .
N4A Zn5 2.083(9) .
N1A N2A 1.303(8) .
N1A Zn2 2.031(7) .
N2A N3A 1.284(7) .
N2A Zn1 2.179(7) .
N3A Zn3 1.960(7) .
N5A C9A 1.358(9) 12
N5A Zn5' 2.00(2) .
N5A Zn5 2.12(3) .
N1B N2B 1.271(9) .
N1B Zn3 2.040(9) .
N2B N3B 1.341(9) .
N2B Zn1 2.131(9) .
N3B Zn4 1.969(12) .
N3B Zn4' 2.48(3) .
N5B C9B 1.383(11) 12
N5B Zn5 2.02(3) .
N5B Zn5' 2.12(2) .
N1C N2C 1.309(10) .
N1C Zn4' 1.69(3) .
N1C Zn4 2.077(11) .
N2C N3C 1.317(10) .
N2C Zn1 2.179(9) .
N3C Zn2 2.012(9) .
O1A Zn1 2.088(8) .
O2A Zn2 1.971(6) .
O3A Zn2 1.931(8) .
O1B Zn1 2.101(7) .
O2B Zn3 1.971(6) .
O3B Zn3 1.969(8) 11_565
O1C Zn1 2.050(8) .
O2C Zn4 1.981(10) .
O2C Zn4' 2.00(3) .
S1 C3B 1.672(9) 12_655
S2 C3A 1.689(9) 12_655
S3 C3C 1.683(10) 12_655
Zn3 O3B 1.970(8) 11_566
Zn3 C17B 2.561(16) 11_566
Zn5 N4A 2.083(9) 12
Zn5' N4A 2.070(8) 12
Zn4 O3D 1.94(2) 4_556
Zn4 O4C 2.04(2) .
Zn4 O3C 2.43(2) .
Zn4 C17C 2.57(2) .
Zn4' O4C 1.89(3) .
Zn4' O3D 2.13(4) 4_556
Zn4' O4D 2.33(4) 4_556
Zn4' C17D 2.55(4) 4_556
C6C C6D 0.45(5) 4_556
C6C C7C 1.412(13) .
C6C C9C 1.416(12) .
C6C C7D 1.48(4) 4_556
C6C C9D 1.52(2) 4_556
C6C C14C 1.514(14) .
C6C C14D 1.56(3) 4_556
N4C N4C 0.39(9) 4_556
N4C C7C 1.338(13) .
N4C C7D 1.339(13) .
N4C C7D 1.37(4) 4_556
N4C C7C 1.42(4) 4_556
N4C Zn6 2.092(17) 9_556
N4C Zn6' 2.53(4) 9_556
C7C C7D 0.39(7) 4_556
C7C N4C 1.42(4) 4_556
C7C C6D 1.47(4) 4_556
C7C C8C 1.486(15) .
C7C C8D 1.59(3) 4_556
C8C C8D 0.64(6) 4_556
C8C C8D 1.296(16) .
C8C C8C 1.42(5) 4_556
C8C C7D 1.55(3) 4_556
C8C H8CA 0.9596 .
N5C N5D 0.62(5) 9_556
N5C C9C 1.342(12) .
N5C C9C 1.342(12) 12
N5C C9D 1.47(3) 4_556
N5C C9D 1.47(3) 9_556
N5C Zn6 2.12(3) 9_556
C9C C9D 0.58(4) 4_556
C9C N5D 1.47(3) 9_556
C9C C10C 1.476(14) .
C9C C6D 1.49(2) 4_556
C9C C10D 1.61(4) 4_556
C10C C10D 0.70(4) 4_556
C10C C10C 1.321(19) 12
C10C C10D 1.50(3) 9_556
C10C C9D 1.61(4) 4_556
C10C H10C 0.9601 .
C11C C11D 0.66(4) 4_556
C11C C12D 0.86(3) 4_556
C11C C16C 1.337(15) .
C11C C12C 1.339(14) .
C11C C17C 1.459(16) .
C11C C17D 1.62(3) 4_556
C11C C16D 1.91(3) 4_556
C12C C12D 0.84(3) 4_556
C12C C13C 1.396(17) .
C12C C13D 1.58(3) 4_556
C12C C11D 1.91(3) 4_556
C12C H12C 0.9597 .
C13C C13D 0.78(3) 4_556
C13C C14C 1.338(14) .
C13C C12D 1.66(3) 4_556
C13C C14D 1.74(4) 4_556
C13C H13C 0.9600 .
C14C C14D 0.45(4) 4_556
C14C C13D 0.99(4) 4_556
C14C C15C 1.334(14) .
C14C C6D 1.60(3) 4_556
C14C C15D 1.75(4) 4_556
C15C C15D 0.77(3) 4_556
C15C C14D 1.03(4) 4_556
C15C C16C 1.420(18) .
C15C C16D 1.55(3) 4_556
C15C C13D 1.68(4) 4_556
C15C H15C 0.9602 .
C16C C11D 0.84(3) 4_556
C16C C16D 0.85(3) 4_556
C16C C12D 1.61(4) 4_556
C16C C15D 1.70(3) 4_556
C16C H16C 0.9602 .
C17C O3D 0.69(3) 4_556
C17C C17D 0.83(3) 4_556
C17C O4C 1.197(17) .
C17C O3C 1.202(17) .
C17C C11D 1.64(3) 4_556
O3C O3D 1.01(2) 4_556
O4C C17D 0.71(3) 4_556
O4C O4D 1.02(2) 4_556
O4C O3D 1.13(3) 4_556
C6D C6C 0.45(5) 4_556
C6D C9D 1.414(13) .
C6D C7D 1.414(13) .
C6D C7C 1.47(4) 4_556
C6D C9C 1.49(2) 4_556
C6D C14D 1.515(14) .
C6D C14C 1.60(3) 4_556
C7D C7C 0.39(7) 4_556
C7D N4C 1.37(4) 4_556
C7D C6C 1.48(4) 4_556
C7D C8D 1.490(15) .
C7D C8C 1.55(3) 4_556
C8D C8C 0.64(6) 4_556
C8D C8D 1.47(5) 4_556
C8D C7C 1.59(3) 4_556
C8D H8DA 0.9597 .
N5D N5C 0.62(5) 9_556
N5D C9D 1.343(12) 12
N5D C9D 1.343(12) .
N5D C9C 1.47(3) 9_556
N5D C9C 1.47(3) 4_556
N5D Zn6 2.12(3) 9_556
C9D C9C 0.58(4) 4_556
C9D N5C 1.47(3) 9_556
C9D C10D 1.476(15) .
C9D C6C 1.52(2) 4_556
C9D C10C 1.61(4) 4_556
C10D C10C 0.70(4) 4_556
C10D C10D 1.32(2) 12
C10D C10C 1.50(3) 9_556
C10D C9C 1.61(4) 4_556
C10D H10D 0.9603 .
C11D C11C 0.66(4) 4_556
C11D C16C 0.84(3) 4_556
C11D C16D 1.330(14) .
C11D C12D 1.337(15) .
C11D C17D 1.455(16) .
C11D C17C 1.64(3) 4_556
C11D C12C 1.91(3) 4_556
C12D C12C 0.84(3) 4_556
C12D C11C 0.86(3) 4_556
C12D C13D 1.413(18) .
C12D C16C 1.61(4) 4_556
C12D C13C 1.66(3) 4_556
C12D H12D 0.9598 .
C13D C13C 0.78(3) 4_556
C13D C14C 0.99(4) 4_556
C13D C14D 1.333(14) .
C13D C12C 1.58(3) 4_556
C13D C15C 1.68(4) 4_556
C13D H13D 0.9601 .
C14D C14C 0.45(4) 4_556
C14D C15C 1.03(4) 4_556
C14D C15D 1.352(14) .
C14D C6C 1.56(3) 4_556
C14D C13C 1.74(4) 4_556
C15D C15C 0.77(3) 4_556
C15D C16D 1.400(17) .
C15D C16C 1.70(3) 4_556
C15D C14C 1.75(4) 4_556
C15D H15D 0.9600 .
C16D C16C 0.85(3) 4_556
C16D C15C 1.55(3) 4_556
C16D C11C 1.91(3) 4_556
C16D H16D 0.9601 .
C17D O4C 0.71(3) 4_556
C17D C17C 0.83(3) 4_556
C17D O3D 1.189(16) .
C17D O4D 1.229(16) .
C17D C11C 1.62(3) 4_556
C17D Zn4' 2.55(4) 4_556
O3D C17C 0.69(3) 4_556
O3D O3C 1.01(2) 4_556
O3D O4C 1.13(3) 4_556
O3D Zn4 1.94(2) 4_556
O3D Zn4' 2.13(4) 4_556
O4D O4C 1.02(2) 4_556
O4D Zn4' 2.33(4) 4_556

loop_
_platon_squeeze_void_nr
_platon_squeeze_void_average_x
_platon_squeeze_void_average_y
_platon_squeeze_void_average_z
_platon_squeeze_void_volume
_platon_squeeze_void_count_electrons
_platon_squeeze_void_content
1 -0.029 0.000 -0.004 64533 16076 ' '
